data_7060509
loop_
_publ_author_name
'Zhang, Guang-Wei'
'Xiang, Jia-Yin'
'Zhong, Tao-Tao'
'Zhi, Xin-Ru'
'Gao, Chuang'
'Huang, Wei'
'Yuan, Shuai'
'Xie, Ling-Hai'
'Huang, Wei'

_publ_section_title
;
 Iodide ion receptors: shape-persistent macrocycles of syn/anti
 configurations
;
_journal_issue 15
_journal_name_full 'New Journal of Chemistry'
_journal_page_first 6796
_journal_page_last 6802
_journal_paper_doi 10.1039/D1NJ00247C
_journal_volume 45
_journal_year 2021
_chemical_formula_moiety 'C78 H70 N2 O2'
_chemical_formula_sum 'C78 H70 N2 O2'
_chemical_formula_weight 1067.36
_space_group_crystal_system orthorhombic
_space_group_IT_number 61
_space_group_name_Hall '-P 2ac 2ab'
_space_group_name_H-M_alt 'P b c a'
_atom_sites_solution_hydrogens geom
_audit_creation_method SHELXL-2016/6
_audit_update_record
;
2021-03-29 deposited with the CCDC.	2021-03-30 downloaded from the CCDC.
;
_cell_angle_alpha 90
_cell_angle_beta 90
_cell_angle_gamma 90
_cell_formula_units_Z 8
_cell_length_a 21.2514(3)
_cell_length_b 16.3136(3)
_cell_length_c 36.1817(6)
_cell_measurement_reflns_used 9844
_cell_measurement_temperature 173(2)
_cell_measurement_theta_max 68.13
_cell_measurement_theta_min 3.63
_cell_volume 12543.7(4)
_computing_cell_refinement 'Bruker SAINT'
_computing_data_collection 'Bruker APEX2'
_computing_data_reduction 'Bruker SAINT'
_computing_molecular_graphics 'Bruker SHELXTL'
_computing_publication_material 'Bruker SHELXTL'
_computing_structure_refinement 'SHELXL-2016/6 (Sheldrick, 2016)'
_computing_structure_solution 'SHELXT 2014/5 (Sheldrick, 2014)'
_diffrn_ambient_temperature 173(2)
_diffrn_measured_fraction_theta_full 0.995
_diffrn_measured_fraction_theta_max 0.995
_diffrn_measurement_device_type 'Bruker APEX-II CCD'
_diffrn_measurement_method '\f and \w scans'
_diffrn_radiation_type CuK\a
_diffrn_radiation_wavelength 1.54178
_diffrn_reflns_av_R_equivalents 0.0797
_diffrn_reflns_av_unetI/netI 0.0286
_diffrn_reflns_Laue_measured_fraction_full 0.995
_diffrn_reflns_Laue_measured_fraction_max 0.995
_diffrn_reflns_limit_h_max 25
_diffrn_reflns_limit_h_min -25
_diffrn_reflns_limit_k_max 19
_diffrn_reflns_limit_k_min -19
_diffrn_reflns_limit_l_max 43
_diffrn_reflns_limit_l_min -43
_diffrn_reflns_number 131204
_diffrn_reflns_point_group_measured_fraction_full 0.995
_diffrn_reflns_point_group_measured_fraction_max 0.995
_diffrn_reflns_theta_full 67.679
_diffrn_reflns_theta_max 68.391
_diffrn_reflns_theta_min 3.208
_exptl_absorpt_coefficient_mu 0.511
_exptl_absorpt_correction_T_max 0.905
_exptl_absorpt_correction_T_min 0.896
_exptl_absorpt_correction_type multi-scan
_exptl_absorpt_process_details 'SADABS; Bruker, 2000'
_exptl_crystal_colour colourless
_exptl_crystal_density_diffrn 1.130
_exptl_crystal_description block
_exptl_crystal_F_000 4544
_exptl_crystal_size_max 0.220
_exptl_crystal_size_mid 0.200
_exptl_crystal_size_min 0.200
_refine_diff_density_max 0.684
_refine_diff_density_min -0.785
_refine_diff_density_rms 0.075
_refine_ls_extinction_method none
_refine_ls_goodness_of_fit_ref 1.063
_refine_ls_hydrogen_treatment constr
_refine_ls_matrix_type full
_refine_ls_number_parameters 907
_refine_ls_number_reflns 11461
_refine_ls_number_restraints 3122
_refine_ls_restrained_S_all 1.031
_refine_ls_R_factor_all 0.1597
_refine_ls_R_factor_gt 0.1405
_refine_ls_shift/su_max 0.000
_refine_ls_shift/su_mean 0.000
_refine_ls_structure_factor_coef Fsqd
_refine_ls_weighting_details 'w=1/[\s^2^(Fo^2^)+(0.0010P)^2^+55.0000P] where P=(Fo^2^+2Fc^2^)/3'
_refine_ls_weighting_scheme calc
_refine_ls_wR_factor_gt 0.2570
_refine_ls_wR_factor_ref 0.2653
_reflns_Friedel_coverage 0.000
_reflns_number_gt 8956
_reflns_number_total 11461
_reflns_threshold_expression 'I > 2\s(I)'
_cod_data_source_file d1nj00247c2.cif
_cod_data_source_block ba_a
_cod_depositor_comments 'Adding full bibliography for 7060509.cif.'
_cod_database_code 7060509
_shelx_shelxl_version_number 2016/6
_shelx_space_group_comment
; 
The symmetry employed for this shelxl refinement is uniquely defined 
by the following loop, which should always be used as a source of 
symmetry information in preference to the above space-group names. 
They are only intended as comments. 
;
_shelx_estimated_absorpt_t_min 0.896
_shelx_estimated_absorpt_t_max 0.905

loop_
_space_group_symop_operation_xyz
'x, y, z'
'-x+1/2, -y, z+1/2'
'-x, y+1/2, -z+1/2'
'x+1/2, -y+1/2, -z'
'-x, -y, -z'
'x-1/2, y, -z-1/2'
'x, -y-1/2, z-1/2'
'-x-1/2, y-1/2, z'

loop_
_atom_site_label
_atom_site_type_symbol
_atom_site_fract_x
_atom_site_fract_y
_atom_site_fract_z
_atom_site_U_iso_or_equiv
_atom_site_adp_type
_atom_site_occupancy
_atom_site_site_symmetry_order
_atom_site_calc_flag
_atom_site_refinement_flags_posn
_atom_site_refinement_flags_adp
_atom_site_refinement_flags_occupancy
_atom_site_disorder_assembly
_atom_site_disorder_group
N1 N 0.3917(2) 0.5847(3) 0.49909(13) 0.0613(11) Uani 1 1 d . U . . .
H1N H 0.378954 0.609608 0.478856 0.074 Uiso 1 1 calc R U . . .
C1 C 0.3563(3) 0.5300(3) 0.51954(15) 0.0550(10) Uani 1 1 d . U . . .
N2 N 0.6238(2) 0.1640(3) 0.49564(13) 0.0604(11) Uani 1 1 d . U . . .
H2N H 0.638073 0.141784 0.475102 0.073 Uiso 1 1 calc R U . . .
C2 C 0.2979(3) 0.4966(3) 0.51245(15) 0.0566(11) Uani 1 1 d . U . . .
H2 H 0.274817 0.511201 0.490937 0.068 Uiso 1 1 calc R U . . .
C3 C 0.2739(3) 0.4409(3) 0.53785(14) 0.0552(10) Uani 1 1 d . U . . .
H3 H 0.234203 0.416436 0.533114 0.066 Uiso 1 1 calc R U . . .
C4 C 0.3062(2) 0.4196(3) 0.57017(14) 0.0539(9) Uani 1 1 d . U . . .
C5 C 0.3657(2) 0.4526(3) 0.57631(15) 0.0547(10) Uani 1 1 d . U . . .
H5 H 0.388494 0.438657 0.598016 0.066 Uiso 1 1 calc R U . . .
C6 C 0.3918(3) 0.5061(3) 0.55057(14) 0.0534(10) Uani 1 1 d . U . . .
C7 C 0.4526(3) 0.5467(3) 0.54758(15) 0.0549(10) Uani 1 1 d . U . . .
C8 C 0.5085(2) 0.5402(3) 0.56746(15) 0.0558(10) Uani 1 1 d . U . . .
H8 H 0.510079 0.508039 0.589337 0.067 Uiso 1 1 calc R U . . .
C9 C 0.5623(3) 0.5811(3) 0.55505(15) 0.0578(11) Uani 1 1 d . U . . .
C10 C 0.5575(3) 0.6307(3) 0.52348(16) 0.0616(11) Uani 1 1 d . U . . .
H10 H 0.593568 0.660250 0.515499 0.074 Uiso 1 1 calc R U . . .
C11 C 0.5026(3) 0.6380(3) 0.50368(16) 0.0619(11) Uani 1 1 d . U . . .
H11 H 0.500507 0.672175 0.482456 0.074 Uiso 1 1 calc R U . . .
C12 C 0.4507(3) 0.5944(3) 0.51541(15) 0.0568(11) Uani 1 1 d . U . . .
C13 C 0.6253(3) 0.5641(3) 0.57167(15) 0.0566(10) Uani 1 1 d . U . . .
C14 C 0.6390(3) 0.4859(3) 0.58512(14) 0.0548(10) Uani 1 1 d . U . . .
H14 H 0.606249 0.447147 0.588780 0.066 Uiso 1 1 calc R U . . .
C15 C 0.7008(2) 0.4651(3) 0.59310(14) 0.0534(9) Uani 1 1 d . U . . .
C16 C 0.7495(3) 0.5218(3) 0.58889(14) 0.0559(10) Uani 1 1 d . U . . .
C18 C 0.6741(3) 0.6218(3) 0.56928(15) 0.0597(11) Uani 1 1 d . U . . .
H18 H 0.664385 0.675966 0.561530 0.072 Uiso 1 1 calc R U . . .
C17 C 0.7357(3) 0.6026(3) 0.57781(15) 0.0588(11) Uani 1 1 d . U . . .
H17 H 0.767972 0.642785 0.576240 0.071 Uiso 1 1 calc R U . . .
C19 C 0.8099(3) 0.4808(3) 0.59322(15) 0.0566(10) Uani 1 1 d . U . . .
C20 C 0.8711(3) 0.5105(3) 0.58951(15) 0.0605(11) Uani 1 1 d . U . . .
H20 H 0.878673 0.566731 0.584253 0.073 Uiso 1 1 calc R U . . .
C21 C 0.9209(3) 0.4560(4) 0.59369(16) 0.0662(13) Uani 1 1 d . U . . .
H21 H 0.962967 0.475403 0.592050 0.079 Uiso 1 1 calc R U . . .
C22 C 0.9099(3) 0.3750(4) 0.60012(17) 0.0677(13) Uani 1 1 d . U . . .
H22 H 0.944570 0.338537 0.602111 0.081 Uiso 1 1 calc R U . . .
C23 C 0.8494(3) 0.3443(4) 0.60383(15) 0.0619(11) Uani 1 1 d . U . . .
H23 H 0.842417 0.287774 0.608721 0.074 Uiso 1 1 calc R U . . .
C24 C 0.7986(2) 0.3988(3) 0.60017(14) 0.0547(10) Uani 1 1 d . U . . .
C25 C 0.7280(2) 0.3808(3) 0.60251(14) 0.0539(9) Uani 1 1 d . U . . .
C26 C 0.7040(3) 0.3191(3) 0.57374(14) 0.0539(9) Uani 1 1 d . U . . .
C27 C 0.6450(2) 0.2838(3) 0.57796(14) 0.0524(10) Uani 1 1 d . U . . .
H27 H 0.621171 0.294171 0.599665 0.063 Uiso 1 1 calc R U . . .
C28 C 0.6206(2) 0.2329(3) 0.55026(14) 0.0508(10) Uani 1 1 d . U . . .
C29 C 0.6574(3) 0.2162(3) 0.51869(14) 0.0538(10) Uani 1 1 d . U . . .
C30 C 0.7168(3) 0.2519(3) 0.51408(14) 0.0556(11) Uani 1 1 d . U . . .
H30 H 0.741313 0.240689 0.492698 0.067 Uiso 1 1 calc R U . . .
C31 C 0.7388(3) 0.3030(3) 0.54097(14) 0.0550(10) Uani 1 1 d . U . . .
H31 H 0.778573 0.328635 0.537710 0.066 Uiso 1 1 calc R U . . .
C32 C 0.5607(2) 0.1930(3) 0.54472(14) 0.0521(10) Uani 1 1 d . U . . .
C33 C 0.5033(2) 0.1950(3) 0.56369(15) 0.0539(10) Uani 1 1 d . U . . .
H33 H 0.500642 0.221103 0.587111 0.065 Uiso 1 1 calc R U . . .
C34 C 0.4502(3) 0.1589(3) 0.54823(15) 0.0564(10) Uani 1 1 d . U . . .
C35 C 0.4566(3) 0.1162(3) 0.51459(16) 0.0607(11) Uani 1 1 d . U . . .
H35 H 0.420777 0.089757 0.504362 0.073 Uiso 1 1 calc R U . . .
C36 C 0.5131(3) 0.1116(3) 0.49603(16) 0.0596(11) Uani 1 1 d . U . . .
H36 H 0.516721 0.080825 0.473835 0.071 Uiso 1 1 calc R U . . .
C37 C 0.5640(3) 0.1525(3) 0.51037(15) 0.0554(10) Uani 1 1 d . U . . .
C38 C 0.3864(3) 0.1741(3) 0.56367(15) 0.0577(11) Uani 1 1 d . U . . .
C39 C 0.3704(3) 0.2515(3) 0.57744(15) 0.0571(10) Uani 1 1 d . U . . .
H39 H 0.402247 0.291748 0.580663 0.068 Uiso 1 1 calc R U . . .
C40 C 0.3091(3) 0.2702(3) 0.58636(14) 0.0544(9) Uani 1 1 d . U . . .
C41 C 0.2618(3) 0.2121(3) 0.58247(15) 0.0568(10) Uani 1 1 d . U . . .
C42 C 0.2767(3) 0.1331(3) 0.57122(15) 0.0599(11) Uani 1 1 d . U . . .
H42 H 0.244949 0.092113 0.569964 0.072 Uiso 1 1 calc R U . . .
C43 C 0.3382(3) 0.1147(3) 0.56185(15) 0.0605(11) Uani 1 1 d . U . . .
H43 H 0.348273 0.060713 0.553993 0.073 Uiso 1 1 calc R U . . .
C44 C 0.2007(3) 0.2510(3) 0.58798(14) 0.0562(10) Uani 1 1 d . U . . .
C45 C 0.1403(3) 0.2194(3) 0.58621(15) 0.0588(11) Uani 1 1 d . U . . .
H45 H 0.133643 0.162544 0.582151 0.071 Uiso 1 1 calc R U . . .
C46 C 0.0899(3) 0.2720(4) 0.59045(15) 0.0630(12) Uani 1 1 d . U . . .
H46 H 0.048230 0.251265 0.588730 0.076 Uiso 1 1 calc R U . . .
C47 C 0.0995(3) 0.3554(4) 0.59724(15) 0.0630(12) Uani 1 1 d . U . . .
H47 H 0.064483 0.390859 0.600437 0.076 Uiso 1 1 calc R U . . .
C48 C 0.1605(3) 0.3867(3) 0.59932(15) 0.0598(11) Uani 1 1 d . U . . .
H48 H 0.167100 0.443365 0.604048 0.072 Uiso 1 1 calc R U . . .
C49 C 0.2110(3) 0.3349(3) 0.59447(14) 0.0554(10) Uani 1 1 d . U . . .
C50 C 0.2818(3) 0.3548(3) 0.59692(15) 0.0560(10) Uani 1 1 d . U . . .
C51 C 0.7120(3) 0.3516(3) 0.64222(15) 0.0582(10) Uani 1 1 d . U . . .
C52 C 0.7225(3) 0.2710(4) 0.65228(16) 0.0658(12) Uani 1 1 d . U . . .
H52 H 0.737361 0.233615 0.634141 0.079 Uiso 1 1 calc R U . . .
C53 C 0.7121(3) 0.2429(4) 0.68782(17) 0.0780(14) Uani 1 1 d . U . . .
H53 H 0.718984 0.186807 0.693715 0.094 Uiso 1 1 calc R U . . .
C54 C 0.6921(3) 0.2960(5) 0.71429(18) 0.0811(14) Uani 1 1 d D U . . .
C55 C 0.6814(3) 0.3761(4) 0.70561(17) 0.0762(14) Uani 1 1 d . U . . .
H55 H 0.666981 0.413075 0.724052 0.091 Uiso 1 1 calc R U . . .
C56 C 0.6918(3) 0.4041(4) 0.66920(16) 0.0655(11) Uani 1 1 d . U . . .
H56 H 0.684694 0.460135 0.663362 0.079 Uiso 1 1 calc R U . . .
O1A O 0.6853(4) 0.2580(4) 0.74847(15) 0.0746(18) Uani 0.736(5) 1 d D U P A 1
C58A C 0.6609(5) 0.3085(6) 0.7771(3) 0.0949(18) Uani 0.736(5) 1 d D U P A 1
H58A H 0.619254 0.330328 0.769786 0.114 Uiso 0.736(5) 1 calc R U P A 1
H58B H 0.689484 0.355372 0.781488 0.114 Uiso 0.736(5) 1 calc R U P A 1
C57A C 0.3578(6) 0.1316(10) 0.8199(4) 0.151(3) Uani 0.736(5) 1 d D U P A 1
H57A H 0.358538 0.073108 0.827201 0.181 Uiso 0.736(5) 1 calc R U P A 1
H57B H 0.322029 0.158460 0.832637 0.181 Uiso 0.736(5) 1 calc R U P A 1
C59A C 0.6544(5) 0.2582(7) 0.8124(3) 0.110(2) Uani 0.736(5) 1 d D U P A 1
H59A H 0.696526 0.239546 0.820493 0.132 Uiso 0.736(5) 1 calc R U P A 1
H59B H 0.636635 0.293160 0.832220 0.132 Uiso 0.736(5) 1 calc R U P A 1
C60A C 0.6128(5) 0.1854(7) 0.8068(4) 0.123(2) Uani 0.736(5) 1 d D U P A 1
H60A H 0.618298 0.144621 0.826781 0.147 Uiso 0.736(5) 1 calc R U P A 1
H60B H 0.621001 0.158823 0.782661 0.147 Uiso 0.736(5) 1 calc R U P A 1
C61A C 0.5456(5) 0.2246(8) 0.8079(4) 0.128(2) Uani 0.736(5) 1 d D U P A 1
H61A H 0.541830 0.259596 0.785682 0.153 Uiso 0.736(5) 1 calc R U P A 1
H61B H 0.544777 0.261853 0.829521 0.153 Uiso 0.736(5) 1 calc R U P A 1
C62A C 0.4843(5) 0.1715(9) 0.8099(4) 0.144(2) Uani 0.736(5) 1 d D U P A 1
H62A H 0.470625 0.168795 0.783774 0.173 Uiso 0.736(5) 1 calc R U P A 1
H62B H 0.500540 0.116020 0.815590 0.173 Uiso 0.736(5) 1 calc R U P A 1
C63A C 0.4214(5) 0.1743(10) 0.8312(4) 0.151(3) Uani 0.736(5) 1 d D U P A 1
H63A H 0.411292 0.233174 0.834060 0.182 Uiso 0.736(5) 1 calc R U P A 1
H63B H 0.431153 0.153855 0.856363 0.182 Uiso 0.736(5) 1 calc R U P A 1
C64A C 0.3502(8) 0.1394(11) 0.7776(4) 0.180(4) Uani 0.736(5) 1 d D U P A 1
H64A H 0.383259 0.107678 0.765277 0.270 Uiso 0.736(5) 1 calc R U P A 1
H64B H 0.353588 0.197111 0.770441 0.270 Uiso 0.736(5) 1 calc R U P A 1
H64C H 0.308872 0.118180 0.770277 0.270 Uiso 0.736(5) 1 calc R U P A 1
O1B O 0.6703(15) 0.3088(15) 0.7511(5) 0.125(8) Uani 0.264(5) 1 d D U P A 2
C58B C 0.6801(18) 0.2303(17) 0.7653(8) 0.106(2) Uani 0.264(5) 1 d D U P A 2
H58C H 0.723388 0.210792 0.760363 0.127 Uiso 0.264(5) 1 calc R U P A 2
H58D H 0.649502 0.190492 0.755166 0.127 Uiso 0.264(5) 1 calc R U P A 2
C57B C 0.3902(13) 0.091(2) 0.8082(9) 0.145(3) Uani 0.264(5) 1 d D U P A 2
H57C H 0.364578 0.041237 0.804776 0.175 Uiso 0.264(5) 1 calc R U P A 2
H57D H 0.385318 0.129606 0.787150 0.175 Uiso 0.264(5) 1 calc R U P A 2
C59B C 0.6692(11) 0.245(2) 0.8069(8) 0.111(2) Uani 0.264(5) 1 d D U P A 2
H59C H 0.680185 0.196265 0.821661 0.133 Uiso 0.264(5) 1 calc R U P A 2
H59D H 0.694146 0.292606 0.815853 0.133 Uiso 0.264(5) 1 calc R U P A 2
C60B C 0.5983(12) 0.2634(16) 0.8089(10) 0.121(2) Uani 0.264(5) 1 d D U P A 2
H60C H 0.580985 0.279349 0.784506 0.145 Uiso 0.264(5) 1 calc R U P A 2
H60D H 0.588427 0.306303 0.827323 0.145 Uiso 0.264(5) 1 calc R U P A 2
C61B C 0.5746(13) 0.1783(18) 0.8212(10) 0.126(2) Uani 0.264(5) 1 d D U P A 2
H61C H 0.603365 0.144633 0.805885 0.151 Uiso 0.264(5) 1 calc R U P A 2
H61D H 0.594384 0.177376 0.845958 0.151 Uiso 0.264(5) 1 calc R U P A 2
C62B C 0.5242(13) 0.1127(19) 0.8282(10) 0.135(2) Uani 0.264(5) 1 d D U P A 2
H62C H 0.520221 0.118370 0.855318 0.162 Uiso 0.264(5) 1 calc R U P A 2
H62D H 0.550448 0.063023 0.824978 0.162 Uiso 0.264(5) 1 calc R U P A 2
C63B C 0.4590(12) 0.0752(19) 0.8197(11) 0.142(3) Uani 0.264(5) 1 d D U P A 2
H63C H 0.470982 0.033826 0.800923 0.170 Uiso 0.264(5) 1 calc R U P A 2
H63D H 0.452195 0.042873 0.842476 0.170 Uiso 0.264(5) 1 calc R U P A 2
C64B C 0.383(2) 0.132(2) 0.8466(9) 0.142(4) Uani 0.264(5) 1 d D U P A 2
H64D H 0.345810 0.109792 0.858979 0.212 Uiso 0.264(5) 1 calc R U P A 2
H64E H 0.378637 0.191224 0.843600 0.212 Uiso 0.264(5) 1 calc R U P A 2
H64F H 0.420579 0.120061 0.861486 0.212 Uiso 0.264(5) 1 calc R U P A 2
C65 C 0.2959(3) 0.3792(4) 0.63732(15) 0.0617(10) Uani 1 1 d . U . . .
C66 C 0.3161(3) 0.3232(4) 0.66339(16) 0.0676(12) Uani 1 1 d . U . . .
H66 H 0.324279 0.268037 0.656511 0.081 Uiso 1 1 calc R U . . .
C67 C 0.3248(3) 0.3489(5) 0.70061(18) 0.0826(14) Uani 1 1 d . U . . .
H67 H 0.338761 0.310737 0.718636 0.099 Uiso 1 1 calc R U . . .
C68 C 0.3129(3) 0.4291(5) 0.71069(19) 0.0842(14) Uani 1 1 d D U . . .
C69 C 0.2916(3) 0.4827(5) 0.68480(18) 0.0812(14) Uani 1 1 d . U . . .
H69 H 0.282237 0.537395 0.691918 0.097 Uiso 1 1 calc R U . . .
C70 C 0.2834(3) 0.4598(4) 0.64860(16) 0.0677(12) Uani 1 1 d . U . . .
H70 H 0.269054 0.498872 0.631046 0.081 Uiso 1 1 calc R U . . .
O2A O 0.3183(8) 0.4706(6) 0.7453(2) 0.089(4) Uani 0.657(5) 1 d D U P B 1
C72A C 0.3417(8) 0.4204(10) 0.7717(4) 0.099(2) Uani 0.657(5) 1 d D U P B 1
H72A H 0.382403 0.396721 0.763827 0.118 Uiso 0.657(5) 1 calc R U P B 1
H72B H 0.311967 0.375158 0.777003 0.118 Uiso 0.657(5) 1 calc R U P B 1
C73A C 0.3504(6) 0.4751(8) 0.8061(4) 0.105(2) Uani 0.657(5) 1 d D U P B 1
H73A H 0.366629 0.442343 0.827047 0.125 Uiso 0.657(5) 1 calc R U P B 1
H73B H 0.309763 0.499855 0.813424 0.125 Uiso 0.657(5) 1 calc R U P B 1
C74A C 0.3984(6) 0.5433(8) 0.7955(4) 0.118(2) Uani 0.657(5) 1 d D U P B 1
H74A H 0.436379 0.513083 0.787433 0.142 Uiso 0.657(5) 1 calc R U P B 1
H74B H 0.380753 0.568386 0.772855 0.142 Uiso 0.657(5) 1 calc R U P B 1
C75A C 0.4236(7) 0.6149(8) 0.8176(4) 0.127(2) Uani 0.657(5) 1 d D U P B 1
H75A H 0.455201 0.592053 0.834820 0.153 Uiso 0.657(5) 1 calc R U P B 1
H75B H 0.388278 0.634868 0.832952 0.153 Uiso 0.657(5) 1 calc R U P B 1
C76A C 0.4540(7) 0.6919(8) 0.7999(4) 0.133(2) Uani 0.657(5) 1 d D U P B 1
H76A H 0.425865 0.712526 0.780252 0.160 Uiso 0.657(5) 1 calc R U P B 1
H76B H 0.494172 0.675573 0.788153 0.160 Uiso 0.657(5) 1 calc R U P B 1
C77A C 0.4674(7) 0.7630(8) 0.8276(4) 0.134(2) Uani 0.657(5) 1 d D U P B 1
H77A H 0.492157 0.733038 0.846495 0.161 Uiso 0.657(5) 1 calc R U P B 1
H77B H 0.425236 0.768909 0.838928 0.161 Uiso 0.657(5) 1 calc R U P B 1
C71A C 0.4935(7) 0.8516(8) 0.8336(5) 0.141(3) Uani 0.657(5) 1 d D U P B 1
H71A H 0.462339 0.865953 0.852952 0.169 Uiso 0.657(5) 1 calc R U P B 1
H71B H 0.530490 0.833598 0.848124 0.169 Uiso 0.657(5) 1 calc R U P B 1
C78A C 0.5174(8) 0.9409(8) 0.8287(5) 0.157(4) Uani 0.657(5) 1 d D U P B 1
H78A H 0.485056 0.979325 0.837162 0.235 Uiso 0.657(5) 1 calc R U P B 1
H78B H 0.526432 0.950965 0.802489 0.235 Uiso 0.657(5) 1 calc R U P B 1
H78C H 0.555868 0.948740 0.843188 0.235 Uiso 0.657(5) 1 calc R U P B 1
O2B O 0.3212(16) 0.4345(17) 0.7480(4) 0.120(8) Uani 0.343(5) 1 d D U P B 2
C72B C 0.3576(15) 0.4098(19) 0.7765(7) 0.101(2) Uani 0.343(5) 1 d D U P B 2
H72C H 0.396721 0.386600 0.765939 0.122 Uiso 0.343(5) 1 calc R U P B 2
H72D H 0.335352 0.364419 0.789089 0.122 Uiso 0.343(5) 1 calc R U P B 2
C73B C 0.3769(10) 0.4727(18) 0.8063(8) 0.107(2) Uani 0.343(5) 1 d D U P B 2
H73C H 0.374579 0.444879 0.830631 0.129 Uiso 0.343(5) 1 calc R U P B 2
H73D H 0.344821 0.516726 0.806504 0.129 Uiso 0.343(5) 1 calc R U P B 2
C76B C 0.4996(14) 0.6521(13) 0.8426(6) 0.133(2) Uani 0.343(5) 1 d D U P B 2
H76C H 0.537083 0.646018 0.858635 0.159 Uiso 0.343(5) 1 calc R U P B 2
H76D H 0.461901 0.659469 0.858377 0.159 Uiso 0.343(5) 1 calc R U P B 2
C75B C 0.4920(12) 0.5779(15) 0.8168(7) 0.125(2) Uani 0.343(5) 1 d D U P B 2
H75C H 0.526497 0.541836 0.825438 0.151 Uiso 0.343(5) 1 calc R U P B 2
H75D H 0.507303 0.600528 0.793076 0.151 Uiso 0.343(5) 1 calc R U P B 2
C74B C 0.4429(11) 0.5142(16) 0.8034(7) 0.121(2) Uani 0.343(5) 1 d D U P B 2
H74C H 0.469515 0.464456 0.804319 0.145 Uiso 0.343(5) 1 calc R U P B 2
H74D H 0.442086 0.528854 0.776847 0.145 Uiso 0.343(5) 1 calc R U P B 2
C77B C 0.5075(14) 0.7250(14) 0.8153(8) 0.135(3) Uani 0.343(5) 1 d D U P B 2
H77C H 0.492123 0.696705 0.792899 0.162 Uiso 0.343(5) 1 calc R U P B 2
H77D H 0.553890 0.722157 0.812934 0.162 Uiso 0.343(5) 1 calc R U P B 2
C71B C 0.4992(14) 0.8144(13) 0.8012(8) 0.133(3) Uani 0.343(5) 1 d D U P B 2
H71C H 0.529411 0.809759 0.780460 0.160 Uiso 0.343(5) 1 calc R U P B 2
H71D H 0.457918 0.805175 0.789145 0.160 Uiso 0.343(5) 1 calc R U P B 2
C78B C 0.4955(14) 0.9085(14) 0.8008(9) 0.139(4) Uani 0.343(5) 1 d D U P B 2
H78D H 0.537056 0.931173 0.795097 0.209 Uiso 0.343(5) 1 calc R U P B 2
H78E H 0.481815 0.928061 0.825124 0.209 Uiso 0.343(5) 1 calc R U P B 2
H78F H 0.465238 0.926166 0.781987 0.209 Uiso 0.343(5) 1 calc R U P B 2

loop_
_atom_site_aniso_label
_atom_site_aniso_U_11
_atom_site_aniso_U_22
_atom_site_aniso_U_33
_atom_site_aniso_U_23
_atom_site_aniso_U_13
_atom_site_aniso_U_12
N1 0.065(3) 0.053(2) 0.067(3) 0.013(2) -0.009(2) 0.006(2)
C1 0.060(2) 0.045(2) 0.061(2) 0.0005(19) -0.006(2) 0.0059(19)
N2 0.062(3) 0.057(3) 0.063(3) -0.009(2) 0.004(2) 0.000(2)
C2 0.061(2) 0.050(2) 0.059(2) -0.001(2) -0.007(2) 0.004(2)
C3 0.060(2) 0.048(2) 0.058(2) -0.0041(19) -0.0094(19) 0.0007(19)
C4 0.057(2) 0.0472(19) 0.057(2) -0.0035(17) -0.0042(18) 0.0050(17)
C5 0.059(2) 0.047(2) 0.058(2) -0.0021(18) -0.0055(19) 0.0037(18)
C6 0.061(2) 0.042(2) 0.057(2) -0.0003(18) -0.0047(19) 0.0036(18)
C7 0.060(2) 0.042(2) 0.063(2) 0.0013(19) -0.006(2) 0.0024(19)
C8 0.061(2) 0.043(2) 0.063(2) 0.0007(19) -0.0047(19) 0.0017(19)
C9 0.061(2) 0.045(2) 0.068(2) 0.0012(19) -0.006(2) -0.0002(19)
C10 0.062(2) 0.048(2) 0.075(3) 0.009(2) -0.004(2) -0.002(2)
C11 0.068(2) 0.048(2) 0.071(3) 0.010(2) -0.004(2) 0.002(2)
C12 0.060(2) 0.046(2) 0.065(2) 0.0043(19) -0.006(2) 0.0053(19)
C13 0.060(2) 0.046(2) 0.063(2) -0.0018(19) -0.007(2) 0.0008(19)
C14 0.060(2) 0.0462(19) 0.058(2) 0.0000(18) -0.0015(18) -0.0006(18)
C15 0.0571(19) 0.0477(18) 0.056(2) 0.0000(17) -0.0026(18) 0.0007(17)
C16 0.060(2) 0.051(2) 0.056(2) -0.0009(19) -0.0038(19) -0.0013(18)
C18 0.065(2) 0.043(2) 0.071(2) 0.002(2) -0.005(2) -0.001(2)
C17 0.063(2) 0.049(2) 0.064(2) -0.002(2) -0.006(2) -0.003(2)
C19 0.059(2) 0.054(2) 0.057(2) -0.0006(19) -0.0010(19) -0.0002(18)
C20 0.059(2) 0.058(2) 0.064(2) -0.002(2) 0.002(2) -0.004(2)
C21 0.055(3) 0.069(3) 0.075(3) -0.002(3) 0.007(2) -0.004(2)
C22 0.059(3) 0.067(3) 0.078(3) -0.002(3) 0.005(3) 0.008(2)
C23 0.062(2) 0.057(2) 0.067(2) 0.001(2) 0.003(2) 0.0018(19)
C24 0.0542(19) 0.0532(19) 0.057(2) -0.0012(18) 0.0005(18) 0.0009(17)
C25 0.056(2) 0.0499(19) 0.055(2) -0.0003(17) -0.0003(18) 0.0028(17)
C26 0.060(2) 0.0464(19) 0.0558(19) 0.0032(17) 0.0009(18) 0.0025(18)
C27 0.059(2) 0.0449(19) 0.054(2) 0.0022(17) 0.0034(18) 0.0060(18)
C28 0.059(2) 0.039(2) 0.054(2) 0.0031(18) 0.0021(19) 0.0049(18)
C29 0.060(2) 0.045(2) 0.056(2) -0.0002(19) 0.002(2) 0.0042(19)
C30 0.062(2) 0.049(2) 0.055(2) 0.004(2) 0.006(2) 0.003(2)
C31 0.060(2) 0.051(2) 0.054(2) 0.0035(19) 0.0020(19) 0.0010(19)
C32 0.059(2) 0.042(2) 0.056(2) 0.0028(18) 0.0016(19) 0.0053(18)
C33 0.061(2) 0.043(2) 0.058(2) 0.0015(18) 0.0013(19) 0.0031(19)
C34 0.062(2) 0.043(2) 0.064(2) 0.0009(19) 0.003(2) 0.0003(19)
C35 0.066(2) 0.048(2) 0.069(2) -0.004(2) 0.002(2) -0.005(2)
C36 0.064(2) 0.050(2) 0.064(2) -0.008(2) 0.003(2) 0.002(2)
C37 0.062(2) 0.045(2) 0.059(2) -0.0016(19) 0.001(2) 0.0024(19)
C38 0.062(2) 0.047(2) 0.064(2) 0.002(2) 0.001(2) 0.0003(19)
C39 0.061(2) 0.0494(19) 0.061(2) 0.0014(18) -0.0026(19) -0.0001(18)
C40 0.0589(19) 0.0487(19) 0.0556(19) 0.0007(17) -0.0027(18) 0.0009(17)
C41 0.061(2) 0.0516(19) 0.057(2) 0.0014(18) 0.0009(19) 0.0011(18)
C42 0.063(2) 0.051(2) 0.066(2) 0.000(2) 0.001(2) -0.005(2)
C43 0.065(2) 0.046(2) 0.070(2) -0.001(2) 0.003(2) -0.002(2)
C44 0.059(2) 0.054(2) 0.055(2) -0.0008(19) -0.0048(19) 0.0013(18)
C45 0.061(2) 0.056(2) 0.059(2) -0.002(2) -0.003(2) -0.002(2)
C46 0.059(2) 0.067(3) 0.063(3) -0.001(2) -0.006(2) -0.002(2)
C47 0.058(3) 0.066(3) 0.065(3) -0.002(2) -0.006(2) 0.007(2)
C48 0.061(2) 0.057(2) 0.061(2) -0.003(2) -0.005(2) 0.0034(19)
C49 0.0574(19) 0.055(2) 0.054(2) 0.0004(18) -0.0029(18) 0.0020(17)
C50 0.058(2) 0.0531(19) 0.056(2) -0.0003(17) -0.0040(18) 0.0019(18)
C51 0.058(2) 0.060(2) 0.057(2) 0.0007(18) -0.0009(18) 0.0014(19)
C52 0.068(2) 0.066(2) 0.063(2) 0.007(2) 0.002(2) 0.004(2)
C53 0.084(3) 0.084(3) 0.066(3) 0.013(2) 0.003(3) 0.001(3)
C54 0.079(3) 0.095(3) 0.070(3) 0.010(2) 0.004(2) -0.004(3)
C55 0.075(3) 0.090(3) 0.064(3) -0.004(2) 0.005(2) 0.002(3)
C56 0.064(2) 0.068(2) 0.064(2) -0.002(2) 0.004(2) 0.003(2)
O1A 0.096(5) 0.071(4) 0.057(3) 0.019(3) 0.009(3) 0.011(4)
C58A 0.100(4) 0.107(4) 0.077(3) 0.004(3) 0.014(3) -0.005(3)
C57A 0.152(5) 0.154(6) 0.147(5) -0.002(5) 0.018(5) -0.008(5)
C59A 0.115(4) 0.123(4) 0.092(3) 0.007(4) 0.021(4) -0.004(4)
C60A 0.126(4) 0.129(4) 0.113(4) 0.008(4) 0.022(4) -0.009(4)
C61A 0.129(4) 0.136(4) 0.118(4) 0.006(4) 0.013(4) -0.010(4)
C62A 0.144(4) 0.152(5) 0.136(4) 0.001(4) 0.019(4) -0.015(4)
C63A 0.149(5) 0.155(5) 0.150(5) -0.003(5) 0.019(4) -0.008(4)
C64A 0.175(8) 0.207(8) 0.157(7) -0.007(8) 0.006(7) 0.010(8)
O1B 0.16(3) 0.128(15) 0.085(9) 0.009(9) 0.031(14) -0.014(19)
C58B 0.110(4) 0.117(4) 0.092(4) 0.008(4) 0.012(4) -0.006(4)
C57B 0.142(5) 0.154(6) 0.141(6) 0.002(5) 0.018(5) -0.010(5)
C59B 0.116(4) 0.121(4) 0.095(4) 0.006(4) 0.015(4) -0.006(4)
C60B 0.123(4) 0.131(4) 0.108(4) 0.004(4) 0.017(4) -0.008(4)
C61B 0.128(4) 0.135(4) 0.115(4) 0.004(4) 0.017(4) -0.007(4)
C62B 0.136(5) 0.141(5) 0.127(4) 0.004(4) 0.018(4) -0.011(4)
C63B 0.141(5) 0.148(5) 0.135(5) 0.002(5) 0.017(5) -0.010(4)
C64B 0.138(8) 0.151(8) 0.136(8) 0.010(8) 0.020(8) -0.012(8)
C65 0.059(2) 0.064(2) 0.062(2) -0.0022(18) -0.0034(19) 0.0009(19)
C66 0.065(2) 0.072(2) 0.066(2) 0.001(2) -0.003(2) 0.002(2)
C67 0.074(3) 0.101(3) 0.073(3) 0.011(3) -0.009(3) 0.000(3)
C68 0.079(3) 0.100(3) 0.074(3) -0.010(2) -0.004(3) -0.008(3)
C69 0.080(3) 0.091(3) 0.072(3) -0.012(3) -0.004(3) -0.006(3)
C70 0.069(2) 0.068(2) 0.066(2) -0.007(2) -0.001(2) -0.003(2)
O2A 0.106(8) 0.081(6) 0.081(5) 0.005(4) -0.012(5) 0.000(7)
C72A 0.090(4) 0.118(4) 0.087(4) 0.002(3) -0.017(4) -0.002(4)
C73A 0.099(4) 0.125(4) 0.090(4) -0.004(4) -0.020(4) 0.001(4)
C74A 0.106(4) 0.134(4) 0.115(4) -0.009(4) -0.021(4) 0.001(4)
C75A 0.115(4) 0.143(4) 0.124(4) -0.002(4) -0.017(4) 0.000(4)
C76A 0.117(5) 0.149(5) 0.134(5) 0.002(4) -0.016(4) 0.000(4)
C77A 0.115(5) 0.152(5) 0.135(5) -0.004(4) -0.018(5) 0.008(5)
C71A 0.121(5) 0.157(5) 0.143(5) 0.005(5) -0.016(5) 0.008(5)
C78A 0.131(8) 0.180(7) 0.158(9) -0.024(8) -0.004(8) 0.003(7)
O2B 0.116(19) 0.20(2) 0.044(6) 0.001(9) -0.009(7) -0.081(17)
C72B 0.095(4) 0.118(4) 0.091(4) -0.001(4) -0.013(4) -0.003(4)
C73B 0.102(5) 0.127(4) 0.094(4) -0.004(4) -0.017(4) 0.000(4)
C76B 0.118(5) 0.148(5) 0.131(5) -0.002(4) -0.018(4) 0.001(5)
C75B 0.111(5) 0.143(5) 0.123(4) -0.003(4) -0.015(4) 0.001(4)
C74B 0.110(4) 0.137(4) 0.114(4) -0.002(4) -0.020(4) -0.001(4)
C77B 0.119(5) 0.151(5) 0.134(5) -0.001(4) -0.017(5) 0.000(5)
C71B 0.114(5) 0.150(5) 0.135(5) -0.001(5) -0.016(5) 0.002(5)
C78B 0.115(9) 0.156(7) 0.146(9) 0.011(8) -0.011(8) 0.001(9)

loop_
_atom_type_symbol
_atom_type_description
_atom_type_scat_dispersion_real
_atom_type_scat_dispersion_imag
_atom_type_scat_source
C C 0.0181 0.0091 'International Tables Vol C Tables 4.2.6.8 and 6.1.1.4'
H H 0.0000 0.0000 'International Tables Vol C Tables 4.2.6.8 and 6.1.1.4'
N N 0.0311 0.0180 'International Tables Vol C Tables 4.2.6.8 and 6.1.1.4'
O O 0.0492 0.0322 'International Tables Vol C Tables 4.2.6.8 and 6.1.1.4'

loop_
_citation_id
_citation_doi
_citation_year
1 10.1039/D1NJ00247C 2021

loop_
_geom_angle_atom_site_label_1
_geom_angle_atom_site_label_2
_geom_angle_atom_site_label_3
_geom_angle
_geom_angle_site_symmetry_1
_geom_angle_site_symmetry_3
_geom_angle_publ_flag
C1 N1 C12 109.6(4) . . ?
C1 N1 H1N 125.2 . . ?
C12 N1 H1N 125.2 . . ?
C2 C1 N1 130.1(5) . . ?
C2 C1 C6 121.5(5) . . ?
N1 C1 C6 108.3(5) . . ?
C29 N2 C37 108.8(4) . . ?
C29 N2 H2N 125.6 . . ?
C37 N2 H2N 125.6 . . ?
C1 C2 C3 117.7(5) . . ?
C1 C2 H2 121.2 . . ?
C3 C2 H2 121.2 . . ?
C2 C3 C4 122.5(5) . . ?
C2 C3 H3 118.8 . . ?
C4 C3 H3 118.8 . . ?
C5 C4 C3 118.8(5) . . ?
C5 C4 C50 118.4(5) . . ?
C3 C4 C50 122.5(5) . . ?
C6 C5 C4 119.8(5) . . ?
C6 C5 H5 120.1 . . ?
C4 C5 H5 120.1 . . ?
C5 C6 C1 119.6(5) . . ?
C5 C6 C7 133.5(5) . . ?
C1 C6 C7 106.9(5) . . ?
C8 C7 C12 119.7(5) . . ?
C8 C7 C6 133.2(5) . . ?
C12 C7 C6 106.8(5) . . ?
C7 C8 C9 119.7(5) . . ?
C7 C8 H8 120.2 . . ?
C9 C8 H8 120.2 . . ?
C8 C9 C10 118.5(5) . . ?
C8 C9 C13 121.0(5) . . ?
C10 C9 C13 120.0(5) . . ?
C11 C10 C9 122.4(5) . . ?
C11 C10 H10 118.8 . . ?
C9 C10 H10 118.8 . . ?
C10 C11 C12 118.3(5) . . ?
C10 C11 H11 120.9 . . ?
C12 C11 H11 120.9 . . ?
C11 C12 N1 130.3(5) . . ?
C11 C12 C7 121.3(5) . . ?
N1 C12 C7 108.3(5) . . ?
C14 C13 C18 118.6(5) . . ?
C14 C13 C9 119.9(5) . . ?
C18 C13 C9 120.9(5) . . ?
C15 C14 C13 119.7(5) . . ?
C15 C14 H14 120.2 . . ?
C13 C14 H14 120.2 . . ?
C14 C15 C16 121.1(5) . . ?
C14 C15 C25 128.6(5) . . ?
C16 C15 C25 109.9(4) . . ?
C15 C16 C17 119.8(5) . . ?
C15 C16 C19 109.7(4) . . ?
C17 C16 C19 130.0(5) . . ?
C17 C18 C13 122.4(5) . . ?
C17 C18 H18 118.8 . . ?
C13 C18 H18 118.8 . . ?
C18 C17 C16 118.2(5) . . ?
C18 C17 H17 120.9 . . ?
C16 C17 H17 120.9 . . ?
C24 C19 C20 121.0(5) . . ?
C24 C19 C16 108.1(5) . . ?
C20 C19 C16 130.8(5) . . ?
C21 C20 C19 118.5(5) . . ?
C21 C20 H20 120.8 . . ?
C19 C20 H20 120.8 . . ?
C22 C21 C20 120.6(6) . . ?
C22 C21 H21 119.7 . . ?
C20 C21 H21 119.7 . . ?
C21 C22 C23 121.8(6) . . ?
C21 C22 H22 119.1 . . ?
C23 C22 H22 119.1 . . ?
C22 C23 C24 118.3(5) . . ?
C22 C23 H23 120.8 . . ?
C24 C23 H23 120.8 . . ?
C19 C24 C23 119.8(5) . . ?
C19 C24 C25 111.4(5) . . ?
C23 C24 C25 128.8(5) . . ?
C15 C25 C24 100.7(4) . . ?
C15 C25 C26 108.2(4) . . ?
C24 C25 C26 114.4(4) . . ?
C15 C25 C51 113.6(4) . . ?
C24 C25 C51 108.9(4) . . ?
C26 C25 C51 110.8(4) . . ?
C27 C26 C31 119.0(5) . . ?
C27 C26 C25 119.8(5) . . ?
C31 C26 C25 120.9(5) . . ?
C26 C27 C28 120.1(5) . . ?
C26 C27 H27 120.0 . . ?
C28 C27 H27 120.0 . . ?
C27 C28 C29 119.2(5) . . ?
C27 C28 C32 133.8(5) . . ?
C29 C28 C32 106.8(4) . . ?
N2 C29 C30 130.3(5) . . ?
N2 C29 C28 108.6(5) . . ?
C30 C29 C28 121.1(5) . . ?
C31 C30 C29 118.6(5) . . ?
C31 C30 H30 120.7 . . ?
C29 C30 H30 120.7 . . ?
C30 C31 C26 121.9(5) . . ?
C30 C31 H31 119.0 . . ?
C26 C31 H31 119.0 . . ?
C33 C32 C37 119.1(5) . . ?
C33 C32 C28 133.6(5) . . ?
C37 C32 C28 106.8(5) . . ?
C34 C33 C32 120.0(5) . . ?
C34 C33 H33 120.0 . . ?
C32 C33 H33 120.0 . . ?
C33 C34 C35 118.6(5) . . ?
C33 C34 C38 121.2(5) . . ?
C35 C34 C38 119.7(5) . . ?
C36 C35 C34 122.2(5) . . ?
C36 C35 H35 118.9 . . ?
C34 C35 H35 118.9 . . ?
C37 C36 C35 118.4(5) . . ?
C37 C36 H36 120.8 . . ?
C35 C36 H36 120.8 . . ?
C36 C37 N2 129.9(5) . . ?
C36 C37 C32 121.5(5) . . ?
N2 C37 C32 108.7(5) . . ?
C39 C38 C43 117.4(5) . . ?
C39 C38 C34 120.3(5) . . ?
C43 C38 C34 122.0(5) . . ?
C40 C39 C38 120.8(5) . . ?
C40 C39 H39 119.6 . . ?
C38 C39 H39 119.6 . . ?
C39 C40 C41 120.7(5) . . ?
C39 C40 C50 127.6(5) . . ?
C41 C40 C50 111.4(5) . . ?
C42 C41 C40 120.0(5) . . ?
C42 C41 C44 130.2(5) . . ?
C40 C41 C44 109.5(5) . . ?
C43 C42 C41 119.2(5) . . ?
C43 C42 H42 120.4 . . ?
C41 C42 H42 120.4 . . ?
C42 C43 C38 121.7(5) . . ?
C42 C43 H43 119.1 . . ?
C38 C43 H43 119.1 . . ?
C45 C44 C49 120.9(5) . . ?
C45 C44 C41 131.1(5) . . ?
C49 C44 C41 107.9(5) . . ?
C46 C45 C44 118.9(5) . . ?
C46 C45 H45 120.6 . . ?
C44 C45 H45 120.6 . . ?
C45 C46 C47 120.7(5) . . ?
C45 C46 H46 119.6 . . ?
C47 C46 H46 119.6 . . ?
C48 C47 C46 120.2(5) . . ?
C48 C47 H47 119.9 . . ?
C46 C47 H47 119.9 . . ?
C49 C48 C47 119.5(5) . . ?
C49 C48 H48 120.3 . . ?
C47 C48 H48 120.3 . . ?
C48 C49 C44 119.8(5) . . ?
C48 C49 C50 128.6(5) . . ?
C44 C49 C50 111.5(5) . . ?
C4 C50 C49 116.1(4) . . ?
C4 C50 C65 111.0(4) . . ?
C49 C50 C65 107.3(4) . . ?
C4 C50 C40 109.6(4) . . ?
C49 C50 C40 99.4(4) . . ?
C65 C50 C40 113.1(4) . . ?
C56 C51 C52 117.3(5) . . ?
C56 C51 C25 122.5(5) . . ?
C52 C51 C25 120.1(5) . . ?
C51 C52 C53 122.3(6) . . ?
C51 C52 H52 118.8 . . ?
C53 C52 H52 118.8 . . ?
C54 C53 C52 119.5(6) . . ?
C54 C53 H53 120.2 . . ?
C52 C53 H53 120.2 . . ?
C53 C54 C55 120.1(6) . . ?
C53 C54 O1A 112.0(7) . . ?
C55 C54 O1A 128.0(7) . . ?
C53 C54 O1B 148.5(12) . . ?
C55 C54 O1B 91.2(11) . . ?
C54 C55 C56 119.9(6) . . ?
C54 C55 H55 120.0 . . ?
C56 C55 H55 120.0 . . ?
C51 C56 C55 120.8(6) . . ?
C51 C56 H56 119.6 . . ?
C55 C56 H56 119.6 . . ?
C54 O1A C58A 115.4(7) . . ?
O1A C58A C59A 109.5(9) . . ?
O1A C58A H58A 109.8 . . ?
C59A C58A H58A 109.8 . . ?
O1A C58A H58B 109.8 . . ?
C59A C58A H58B 109.8 . . ?
H58A C58A H58B 108.2 . . ?
C64A C57A C63A 108.1(10) . . ?
C64A C57A H57A 110.1 . . ?
C63A C57A H57A 110.1 . . ?
C64A C57A H57B 110.1 . . ?
C63A C57A H57B 110.1 . . ?
H57A C57A H57B 108.4 . . ?
C60A C59A C58A 111.5(10) . . ?
C60A C59A H59A 109.3 . . ?
C58A C59A H59A 109.3 . . ?
C60A C59A H59B 109.3 . . ?
C58A C59A H59B 109.3 . . ?
H59A C59A H59B 108.0 . . ?
C59A C60A C61A 102.2(9) . . ?
C59A C60A H60A 111.3 . . ?
C61A C60A H60A 111.3 . . ?
C59A C60A H60B 111.3 . . ?
C61A C60A H60B 111.3 . . ?
H60A C60A H60B 109.2 . . ?
C60A C61A C62A 122.3(10) . . ?
C60A C61A H61A 106.8 . . ?
C62A C61A H61A 106.8 . . ?
C60A C61A H61B 106.8 . . ?
C62A C61A H61B 106.8 . . ?
H61A C61A H61B 106.6 . . ?
C63A C62A C61A 136.6(11) . . ?
C63A C62A H62A 103.0 . . ?
C61A C62A H62A 103.0 . . ?
C63A C62A H62B 103.0 . . ?
C61A C62A H62B 103.0 . . ?
H62A C62A H62B 105.1 . . ?
C62A C63A C57A 126.9(10) . . ?
C62A C63A H63A 105.6 . . ?
C57A C63A H63A 105.6 . . ?
C62A C63A H63B 105.6 . . ?
C57A C63A H63B 105.6 . . ?
H63A C63A H63B 106.1 . . ?
C57A C64A H64A 109.5 . . ?
C57A C64A H64B 109.5 . . ?
H64A C64A H64B 109.5 . . ?
C57A C64A H64C 109.5 . . ?
H64A C64A H64C 109.5 . . ?
H64B C64A H64C 109.5 . . ?
C58B O1B C54 99.3(19) . . ?
O1B C58B C59B 101(2) . . ?
O1B C58B H58C 111.6 . . ?
C59B C58B H58C 111.6 . . ?
O1B C58B H58D 111.6 . . ?
C59B C58B H58D 111.6 . . ?
H58C C58B H58D 109.4 . . ?
C63B C57B C64B 86(3) . . ?
C63B C57B H57C 114.4 . . ?
C64B C57B H57C 114.4 . . ?
C63B C57B H57D 114.4 . . ?
C64B C57B H57D 114.4 . . ?
H57C C57B H57D 111.5 . . ?
C60B C59B C58B 103(3) . . ?
C60B C59B H59C 111.2 . . ?
C58B C59B H59C 111.2 . . ?
C60B C59B H59D 111.2 . . ?
C58B C59B H59D 111.2 . . ?
H59C C59B H59D 109.1 . . ?
C59B C60B C61B 99.2(13) . . ?
C59B C60B H60C 111.9 . . ?
C61B C60B H60C 111.9 . . ?
C59B C60B H60D 111.9 . . ?
C61B C60B H60D 111.9 . . ?
H60C C60B H60D 109.6 . . ?
C62B C61B C60B 154(2) . . ?
C62B C61B H61C 97.8 . . ?
C60B C61B H61C 97.8 . . ?
C62B C61B H61D 97.8 . . ?
C60B C61B H61D 97.8 . . ?
H61C C61B H61D 103.7 . . ?
C61B C62B C63B 150(2) . . ?
C61B C62B H62C 99.1 . . ?
C63B C62B H62C 99.1 . . ?
C61B C62B H62D 99.1 . . ?
C63B C62B H62D 99.1 . . ?
H62C C62B H62D 104.0 . . ?
C57B C63B C62B 147(2) . . ?
C57B C63B H63C 100.1 . . ?
C62B C63B H63C 100.1 . . ?
C57B C63B H63D 100.1 . . ?
C62B C63B H63D 100.1 . . ?
H63C C63B H63D 104.2 . . ?
C57B C64B H64D 109.5 . . ?
C57B C64B H64E 109.5 . . ?
H64D C64B H64E 109.5 . . ?
C57B C64B H64F 109.5 . . ?
H64D C64B H64F 109.5 . . ?
H64E C64B H64F 109.5 . . ?
C66 C65 C70 118.7(5) . . ?
C66 C65 C50 122.5(5) . . ?
C70 C65 C50 118.7(5) . . ?
C65 C66 C67 119.5(6) . . ?
C65 C66 H66 120.3 . . ?
C67 C66 H66 120.3 . . ?
C68 C67 C66 120.4(6) . . ?
C68 C67 H67 119.8 . . ?
C66 C67 H67 119.8 . . ?
C69 C68 O2B 133.2(14) . . ?
C69 C68 C67 119.2(6) . . ?
O2B C68 C67 107.4(13) . . ?
C69 C68 O2A 109.1(7) . . ?
C67 C68 O2A 131.7(7) . . ?
C68 C69 C70 121.7(7) . . ?
C68 C69 H69 119.2 . . ?
C70 C69 H69 119.2 . . ?
C69 C70 C65 120.6(6) . . ?
C69 C70 H70 119.7 . . ?
C65 C70 H70 119.7 . . ?
C72A O2A C68 111.3(9) . . ?
O2A C72A C73A 105.3(12) . . ?
O2A C72A H72A 110.7 . . ?
C73A C72A H72A 110.7 . . ?
O2A C72A H72B 110.7 . . ?
C73A C72A H72B 110.7 . . ?
H72A C72A H72B 108.8 . . ?
C72A C73A C74A 107.1(12) . . ?
C72A C73A H73A 110.3 . . ?
C74A C73A H73A 110.3 . . ?
C72A C73A H73B 110.3 . . ?
C74A C73A H73B 110.3 . . ?
H73A C73A H73B 108.5 . . ?
C75A C74A C73A 130.9(12) . . ?
C75A C74A H74A 104.5 . . ?
C73A C74A H74A 104.5 . . ?
C75A C74A H74B 104.5 . . ?
C73A C74A H74B 104.5 . . ?
H74A C74A H74B 105.7 . . ?
C74A C75A C76A 123.8(11) . . ?
C74A C75A H75A 106.4 . . ?
C76A C75A H75A 106.4 . . ?
C74A C75A H75B 106.4 . . ?
C76A C75A H75B 106.4 . . ?
H75A C75A H75B 106.4 . . ?
C75A C76A C77A 114.5(11) . . ?
C75A C76A H76A 108.6 . . ?
C77A C76A H76A 108.6 . . ?
C75A C76A H76B 108.6 . . ?
C77A C76A H76B 108.6 . . ?
H76A C76A H76B 107.6 . . ?
C76A C77A C71A 147.4(14) . . ?
C76A C77A H77A 99.9 . . ?
C71A C77A H77A 99.9 . . ?
C76A C77A H77B 99.9 . . ?
C71A C77A H77B 99.9 . . ?
H77A C77A H77B 104.2 . . ?
C78A C71A C77A 165.3(15) . . ?
C78A C71A H71A 94.6 . . ?
C77A C71A H71A 94.6 . . ?
C78A C71A H71B 94.6 . . ?
C77A C71A H71B 94.6 . . ?
H71A C71A H71B 103.2 . . ?
C71A C78A H78A 109.5 . . ?
C71A C78A H78B 109.5 . . ?
H78A C78A H78B 109.5 . . ?
C71A C78A H78C 109.5 . . ?
H78A C78A H78C 109.5 . . ?
H78B C78A H78C 109.5 . . ?
C72B O2B C68 144(3) . . ?
O2B C72B C73B 119(2) . . ?
O2B C72B H72C 107.5 . . ?
C73B C72B H72C 107.5 . . ?
O2B C72B H72D 107.5 . . ?
C73B C72B H72D 107.5 . . ?
H72C C72B H72D 107.0 . . ?
C72B C73B C74B 119(2) . . ?
C72B C73B H73C 107.7 . . ?
C74B C73B H73C 107.7 . . ?
C72B C73B H73D 107.7 . . ?
C74B C73B H73D 107.7 . . ?
H73C C73B H73D 107.1 . . ?
C75B C76B C77B 103.2(19) . . ?
C75B C76B H76C 111.1 . . ?
C77B C76B H76C 111.1 . . ?
C75B C76B H76D 111.1 . . ?
C77B C76B H76D 111.1 . . ?
H76C C76B H76D 109.1 . . ?
C76B C75B C74B 142(2) . . ?
C76B C75B H75C 101.5 . . ?
C74B C75B H75C 101.5 . . ?
C76B C75B H75D 101.5 . . ?
C74B C75B H75D 101.5 . . ?
H75C C75B H75D 104.6 . . ?
C75B C74B C73B 151(2) . . ?
C75B C74B H74C 98.9 . . ?
C73B C74B H74C 98.9 . . ?
C75B C74B H74D 98.9 . . ?
C73B C74B H74D 98.9 . . ?
H74C C74B H74D 103.9 . . ?
C76B C77B C71B 156(3) . . ?
C76B C77B H77C 97.4 . . ?
C71B C77B H77C 97.4 . . ?
C76B C77B H77D 97.4 . . ?
C71B C77B H77D 97.4 . . ?
H77C C77B H77D 103.6 . . ?
C78B C71B C77B 161(3) . . ?
C78B C71B H71C 95.9 . . ?
C77B C71B H71C 95.9 . . ?
C78B C71B H71D 95.9 . . ?
C77B C71B H71D 95.9 . . ?
H71C C71B H71D 103.3 . . ?
C71B C78B H78D 109.5 . . ?
C71B C78B H78E 109.5 . . ?
H78D C78B H78E 109.5 . . ?
C71B C78B H78F 109.5 . . ?
H78D C78B H78F 109.5 . . ?
H78E C78B H78F 109.5 . . ?

loop_
_geom_bond_atom_site_label_1
_geom_bond_atom_site_label_2
_geom_bond_distance
_geom_bond_site_symmetry_2
_geom_bond_publ_flag
N1 C1 1.382(7) . ?
N1 C12 1.395(7) . ?
N1 H1N 0.8800 . ?
C1 C2 1.380(7) . ?
C1 C6 1.407(7) . ?
N2 C29 1.390(6) . ?
N2 C37 1.392(7) . ?
N2 H2N 0.8800 . ?
C2 C3 1.388(7) . ?
C2 H2 0.9500 . ?
C3 C4 1.399(7) . ?
C3 H3 0.9500 . ?
C4 C5 1.394(7) . ?
C4 C50 1.524(7) . ?
C5 C6 1.392(7) . ?
C5 H5 0.9500 . ?
C6 C7 1.455(7) . ?
C7 C8 1.393(7) . ?
C7 C12 1.401(7) . ?
C8 C9 1.398(7) . ?
C8 H8 0.9500 . ?
C9 C10 1.403(7) . ?
C9 C13 1.493(7) . ?
C10 C11 1.374(8) . ?
C10 H10 0.9500 . ?
C11 C12 1.380(8) . ?
C11 H11 0.9500 . ?
C13 C14 1.397(7) . ?
C13 C18 1.403(7) . ?
C14 C15 1.386(7) . ?
C14 H14 0.9500 . ?
C15 C16 1.397(7) . ?
C15 C25 1.529(7) . ?
C16 C17 1.408(7) . ?
C16 C19 1.456(7) . ?
C18 C17 1.383(7) . ?
C18 H18 0.9500 . ?
C17 H17 0.9500 . ?
C19 C24 1.384(7) . ?
C19 C20 1.395(7) . ?
C20 C21 1.390(8) . ?
C20 H20 0.9500 . ?
C21 C22 1.362(8) . ?
C21 H21 0.9500 . ?
C22 C23 1.387(8) . ?
C22 H22 0.9500 . ?
C23 C24 1.404(7) . ?
C23 H23 0.9500 . ?
C24 C25 1.532(7) . ?
C25 C26 1.535(7) . ?
C25 C51 1.551(7) . ?
C26 C27 1.387(7) . ?
C26 C31 1.423(7) . ?
C27 C28 1.401(7) . ?
C27 H27 0.9500 . ?
C28 C29 1.411(7) . ?
C28 C32 1.445(7) . ?
C29 C30 1.400(7) . ?
C30 C31 1.364(7) . ?
C30 H30 0.9500 . ?
C31 H31 0.9500 . ?
C32 C33 1.399(7) . ?
C32 C37 1.410(7) . ?
C33 C34 1.391(7) . ?
C33 H33 0.9500 . ?
C34 C35 1.409(7) . ?
C34 C38 1.488(7) . ?
C35 C36 1.378(7) . ?
C35 H35 0.9500 . ?
C36 C37 1.373(7) . ?
C36 H36 0.9500 . ?
C38 C39 1.401(7) . ?
C38 C43 1.410(7) . ?
C39 C40 1.376(7) . ?
C39 H39 0.9500 . ?
C40 C41 1.388(7) . ?
C40 C50 1.545(7) . ?
C41 C42 1.388(7) . ?
C41 C44 1.460(7) . ?
C42 C43 1.384(7) . ?
C42 H42 0.9500 . ?
C43 H43 0.9500 . ?
C44 C45 1.384(7) . ?
C44 C49 1.407(7) . ?
C45 C46 1.381(7) . ?
C45 H45 0.9500 . ?
C46 C47 1.398(8) . ?
C46 H46 0.9500 . ?
C47 C48 1.394(7) . ?
C47 H47 0.9500 . ?
C48 C49 1.377(7) . ?
C48 H48 0.9500 . ?
C49 C50 1.543(7) . ?
C50 C65 1.544(7) . ?
C51 C56 1.368(7) . ?
C51 C52 1.382(8) . ?
C52 C53 1.383(8) . ?
C52 H52 0.9500 . ?
C53 C54 1.361(9) . ?
C53 H53 0.9500 . ?
C54 C55 1.363(9) . ?
C54 O1A 1.391(8) . ?
C54 O1B 1.426(15) . ?
C55 C56 1.412(8) . ?
C55 H55 0.9500 . ?
C56 H56 0.9500 . ?
O1A C58A 1.422(10) . ?
C58A C59A 1.523(9) . ?
C58A H58A 0.9900 . ?
C58A H58B 0.9900 . ?
C57A C64A 1.545(9) . ?
C57A C63A 1.575(9) . ?
C57A H57A 0.9900 . ?
C57A H57B 0.9900 . ?
C59A C60A 1.495(9) . ?
C59A H59A 0.9900 . ?
C59A H59B 0.9900 . ?
C60A C61A 1.564(9) . ?
C60A H60A 0.9900 . ?
C60A H60B 0.9900 . ?
C61A C62A 1.567(8) . ?
C61A H61A 0.9900 . ?
C61A H61B 0.9900 . ?
C62A C63A 1.544(9) . ?
C62A H62A 0.9900 . ?
C62A H62B 0.9900 . ?
C63A H63A 0.9900 . ?
C63A H63B 0.9900 . ?
C64A H64A 0.9800 . ?
C64A H64B 0.9800 . ?
C64A H64C 0.9800 . ?
O1B C58B 1.395(16) . ?
C58B C59B 1.543(10) . ?
C58B H58C 0.9900 . ?
C58B H58D 0.9900 . ?
C57B C63B 1.544(10) . ?
C57B C64B 1.544(10) . ?
C57B H57C 0.9900 . ?
C57B H57D 0.9900 . ?
C59B C60B 1.537(10) . ?
C59B H59C 0.9900 . ?
C59B H59D 0.9900 . ?
C60B C61B 1.542(10) . ?
C60B H60C 0.9900 . ?
C60B H60D 0.9900 . ?
C61B C62B 1.535(9) . ?
C61B H61C 0.9900 . ?
C61B H61D 0.9900 . ?
C62B C63B 1.545(9) . ?
C62B H62C 0.9900 . ?
C62B H62D 0.9900 . ?
C63B H63C 0.9900 . ?
C63B H63D 0.9900 . ?
C64B H64D 0.9800 . ?
C64B H64E 0.9800 . ?
C64B H64F 0.9800 . ?
C65 C66 1.381(8) . ?
C65 C70 1.402(8) . ?
C66 C67 1.422(8) . ?
C66 H66 0.9500 . ?
C67 C68 1.381(10) . ?
C67 H67 0.9500 . ?
C68 C69 1.358(9) . ?
C68 O2B 1.365(13) . ?
C68 O2A 1.427(10) . ?
C69 C70 1.374(8) . ?
C69 H69 0.9500 . ?
C70 H70 0.9500 . ?
O2A C72A 1.354(12) . ?
C72A C73A 1.542(9) . ?
C72A H72A 0.9900 . ?
C72A H72B 0.9900 . ?
C73A C74A 1.556(9) . ?
C73A H73A 0.9900 . ?
C73A H73B 0.9900 . ?
C74A C75A 1.513(9) . ?
C74A H74A 0.9900 . ?
C74A H74B 0.9900 . ?
C75A C76A 1.549(9) . ?
C75A H75A 0.9900 . ?
C75A H75B 0.9900 . ?
C76A C77A 1.559(9) . ?
C76A H76A 0.9900 . ?
C76A H76B 0.9900 . ?
C77A C71A 1.564(9) . ?
C77A H77A 0.9900 . ?
C77A H77B 0.9900 . ?
C71A C78A 1.553(9) . ?
C71A H71A 0.9900 . ?
C71A H71B 0.9900 . ?
C78A H78A 0.9800 . ?
C78A H78B 0.9800 . ?
C78A H78C 0.9800 . ?
O2B C72B 1.350(15) . ?
C72B C73B 1.545(10) . ?
C72B H72C 0.9900 . ?
C72B H72D 0.9900 . ?
C73B C74B 1.562(10) . ?
C73B H73C 0.9900 . ?
C73B H73D 0.9900 . ?
C76B C75B 1.538(10) . ?
C76B C77B 1.555(10) . ?
C76B H76C 0.9900 . ?
C76B H76D 0.9900 . ?
C75B C74B 1.550(10) . ?
C75B H75C 0.9900 . ?
C75B H75D 0.9900 . ?
C74B H74C 0.9900 . ?
C74B H74D 0.9900 . ?
C77B C71B 1.557(9) . ?
C77B H77C 0.9900 . ?
C77B H77D 0.9900 . ?
C71B C78B 1.536(9) . ?
C71B H71C 0.9900 . ?
C71B H71D 0.9900 . ?
C78B H78D 0.9800 . ?
C78B H78E 0.9800 . ?
C78B H78F 0.9800 . ?

loop_
_geom_torsion_atom_site_label_1
_geom_torsion_atom_site_label_2
_geom_torsion_atom_site_label_3
_geom_torsion_atom_site_label_4
_geom_torsion
_geom_torsion_site_symmetry_1
_geom_torsion_site_symmetry_2
_geom_torsion_site_symmetry_3
_geom_torsion_site_symmetry_4
_geom_torsion_publ_flag
C12 N1 C1 C2 -173.9(5) . . . . ?
C12 N1 C1 C6 2.5(6) . . . . ?
N1 C1 C2 C3 178.6(5) . . . . ?
C6 C1 C2 C3 2.6(8) . . . . ?
C1 C2 C3 C4 1.4(8) . . . . ?
C2 C3 C4 C5 -2.9(8) . . . . ?
C2 C3 C4 C50 -176.3(5) . . . . ?
C3 C4 C5 C6 0.4(7) . . . . ?
C50 C4 C5 C6 174.0(5) . . . . ?
C4 C5 C6 C1 3.5(7) . . . . ?
C4 C5 C6 C7 -176.0(5) . . . . ?
C2 C1 C6 C5 -5.1(8) . . . . ?
N1 C1 C6 C5 178.2(5) . . . . ?
C2 C1 C6 C7 174.5(5) . . . . ?
N1 C1 C6 C7 -2.2(6) . . . . ?
C5 C6 C7 C8 7.5(10) . . . . ?
C1 C6 C7 C8 -172.0(6) . . . . ?
C5 C6 C7 C12 -179.3(6) . . . . ?
C1 C6 C7 C12 1.2(6) . . . . ?
C12 C7 C8 C9 -0.1(8) . . . . ?
C6 C7 C8 C9 172.4(5) . . . . ?
C7 C8 C9 C10 2.5(8) . . . . ?
C7 C8 C9 C13 -169.2(5) . . . . ?
C8 C9 C10 C11 -2.3(8) . . . . ?
C13 C9 C10 C11 169.5(5) . . . . ?
C9 C10 C11 C12 -0.4(9) . . . . ?
C10 C11 C12 N1 -173.7(5) . . . . ?
C10 C11 C12 C7 2.9(8) . . . . ?
C1 N1 C12 C11 175.2(6) . . . . ?
C1 N1 C12 C7 -1.7(6) . . . . ?
C8 C7 C12 C11 -2.7(8) . . . . ?
C6 C7 C12 C11 -176.9(5) . . . . ?
C8 C7 C12 N1 174.6(5) . . . . ?
C6 C7 C12 N1 0.3(6) . . . . ?
C8 C9 C13 C14 31.6(8) . . . . ?
C10 C9 C13 C14 -140.1(5) . . . . ?
C8 C9 C13 C18 -157.7(5) . . . . ?
C10 C9 C13 C18 30.7(8) . . . . ?
C18 C13 C14 C15 -4.8(8) . . . . ?
C9 C13 C14 C15 166.1(5) . . . . ?
C13 C14 C15 C16 1.8(8) . . . . ?
C13 C14 C15 C25 -170.2(5) . . . . ?
C14 C15 C16 C17 2.6(8) . . . . ?
C25 C15 C16 C17 176.0(5) . . . . ?
C14 C15 C16 C19 -170.8(5) . . . . ?
C25 C15 C16 C19 2.6(6) . . . . ?
C14 C13 C18 C17 3.7(9) . . . . ?
C9 C13 C18 C17 -167.2(5) . . . . ?
C13 C18 C17 C16 0.7(9) . . . . ?
C15 C16 C17 C18 -3.8(8) . . . . ?
C19 C16 C17 C18 168.1(5) . . . . ?
C15 C16 C19 C24 -0.1(6) . . . . ?
C17 C16 C19 C24 -172.6(5) . . . . ?
C15 C16 C19 C20 176.2(6) . . . . ?
C17 C16 C19 C20 3.7(10) . . . . ?
C24 C19 C20 C21 -1.3(8) . . . . ?
C16 C19 C20 C21 -177.1(6) . . . . ?
C19 C20 C21 C22 2.0(9) . . . . ?
C20 C21 C22 C23 -2.0(10) . . . . ?
C21 C22 C23 C24 1.1(9) . . . . ?
C20 C19 C24 C23 0.4(8) . . . . ?
C16 C19 C24 C23 177.1(5) . . . . ?
C20 C19 C24 C25 -179.1(5) . . . . ?
C16 C19 C24 C25 -2.4(6) . . . . ?
C22 C23 C24 C19 -0.3(8) . . . . ?
C22 C23 C24 C25 179.2(5) . . . . ?
C14 C15 C25 C24 169.0(5) . . . . ?
C16 C15 C25 C24 -3.7(6) . . . . ?
C14 C15 C25 C26 48.6(7) . . . . ?
C16 C15 C25 C26 -124.0(5) . . . . ?
C14 C15 C25 C51 -74.8(7) . . . . ?
C16 C15 C25 C51 112.5(5) . . . . ?
C19 C24 C25 C15 3.7(6) . . . . ?
C23 C24 C25 C15 -175.8(5) . . . . ?
C19 C24 C25 C26 119.5(5) . . . . ?
C23 C24 C25 C26 -60.0(7) . . . . ?
C19 C24 C25 C51 -115.9(5) . . . . ?
C23 C24 C25 C51 64.5(7) . . . . ?
C15 C25 C26 C27 -83.1(6) . . . . ?
C24 C25 C26 C27 165.5(5) . . . . ?
C51 C25 C26 C27 42.0(6) . . . . ?
C15 C25 C26 C31 91.2(6) . . . . ?
C24 C25 C26 C31 -20.2(7) . . . . ?
C51 C25 C26 C31 -143.7(5) . . . . ?
C31 C26 C27 C28 0.2(7) . . . . ?
C25 C26 C27 C28 174.6(4) . . . . ?
C26 C27 C28 C29 1.8(7) . . . . ?
C26 C27 C28 C32 -174.2(5) . . . . ?
C37 N2 C29 C30 -173.4(5) . . . . ?
C37 N2 C29 C28 5.1(6) . . . . ?
C27 C28 C29 N2 179.2(4) . . . . ?
C32 C28 C29 N2 -3.8(6) . . . . ?
C27 C28 C29 C30 -2.1(7) . . . . ?
C32 C28 C29 C30 174.8(5) . . . . ?
N2 C29 C30 C31 178.7(5) . . . . ?
C28 C29 C30 C31 0.4(8) . . . . ?
C29 C30 C31 C26 1.7(8) . . . . ?
C27 C26 C31 C30 -2.1(8) . . . . ?
C25 C26 C31 C30 -176.4(5) . . . . ?
C27 C28 C32 C33 5.3(10) . . . . ?
C29 C28 C32 C33 -171.1(5) . . . . ?
C27 C28 C32 C37 177.5(5) . . . . ?
C29 C28 C32 C37 1.1(5) . . . . ?
C37 C32 C33 C34 -1.3(7) . . . . ?
C28 C32 C33 C34 170.1(5) . . . . ?
C32 C33 C34 C35 4.0(7) . . . . ?
C32 C33 C34 C38 -167.6(5) . . . . ?
C33 C34 C35 C36 -2.2(8) . . . . ?
C38 C34 C35 C36 169.5(5) . . . . ?
C34 C35 C36 C37 -2.3(8) . . . . ?
C35 C36 C37 N2 -173.4(5) . . . . ?
C35 C36 C37 C32 5.1(8) . . . . ?
C29 N2 C37 C36 174.3(5) . . . . ?
C29 N2 C37 C32 -4.4(6) . . . . ?
C33 C32 C37 C36 -3.3(8) . . . . ?
C28 C32 C37 C36 -176.8(5) . . . . ?
C33 C32 C37 N2 175.5(4) . . . . ?
C28 C32 C37 N2 2.0(6) . . . . ?
C33 C34 C38 C39 36.8(8) . . . . ?
C35 C34 C38 C39 -134.6(5) . . . . ?
C33 C34 C38 C43 -149.4(5) . . . . ?
C35 C34 C38 C43 39.2(8) . . . . ?
C43 C38 C39 C40 -4.4(8) . . . . ?
C34 C38 C39 C40 169.7(5) . . . . ?
C38 C39 C40 C41 1.1(8) . . . . ?
C38 C39 C40 C50 -171.4(5) . . . . ?
C39 C40 C41 C42 3.2(8) . . . . ?
C50 C40 C41 C42 176.8(5) . . . . ?
C39 C40 C41 C44 -170.9(5) . . . . ?
C50 C40 C41 C44 2.7(6) . . . . ?
C40 C41 C42 C43 -3.9(8) . . . . ?
C44 C41 C42 C43 168.8(5) . . . . ?
C41 C42 C43 C38 0.4(9) . . . . ?
C39 C38 C43 C42 3.7(8) . . . . ?
C34 C38 C43 C42 -170.3(5) . . . . ?
C42 C41 C44 C45 5.2(10) . . . . ?
C40 C41 C44 C45 178.6(6) . . . . ?
C42 C41 C44 C49 -171.9(6) . . . . ?
C40 C41 C44 C49 1.4(6) . . . . ?
C49 C44 C45 C46 0.9(8) . . . . ?
C41 C44 C45 C46 -176.0(6) . . . . ?
C44 C45 C46 C47 -1.4(8) . . . . ?
C45 C46 C47 C48 0.9(9) . . . . ?
C46 C47 C48 C49 0.3(8) . . . . ?
C47 C48 C49 C44 -0.9(8) . . . . ?
C47 C48 C49 C50 -177.6(5) . . . . ?
C45 C44 C49 C48 0.3(8) . . . . ?
C41 C44 C49 C48 177.8(5) . . . . ?
C45 C44 C49 C50 177.5(5) . . . . ?
C41 C44 C49 C50 -5.0(6) . . . . ?
C5 C4 C50 C49 166.3(5) . . . . ?
C3 C4 C50 C49 -20.3(7) . . . . ?
C5 C4 C50 C65 43.5(6) . . . . ?
C3 C4 C50 C65 -143.1(5) . . . . ?
C5 C4 C50 C40 -82.0(6) . . . . ?
C3 C4 C50 C40 91.4(6) . . . . ?
C48 C49 C50 C4 -59.6(8) . . . . ?
C44 C49 C50 C4 123.5(5) . . . . ?
C48 C49 C50 C65 65.2(7) . . . . ?
C44 C49 C50 C65 -111.8(5) . . . . ?
C48 C49 C50 C40 -177.0(5) . . . . ?
C44 C49 C50 C40 6.1(6) . . . . ?
C39 C40 C50 C4 45.7(7) . . . . ?
C41 C40 C50 C4 -127.4(5) . . . . ?
C39 C40 C50 C49 167.9(5) . . . . ?
C41 C40 C50 C49 -5.2(6) . . . . ?
C39 C40 C50 C65 -78.7(7) . . . . ?
C41 C40 C50 C65 108.3(5) . . . . ?
C15 C25 C51 C56 -17.5(7) . . . . ?
C24 C25 C51 C56 93.8(6) . . . . ?
C26 C25 C51 C56 -139.5(5) . . . . ?
C15 C25 C51 C52 167.4(5) . . . . ?
C24 C25 C51 C52 -81.3(6) . . . . ?
C26 C25 C51 C52 45.4(7) . . . . ?
C56 C51 C52 C53 1.2(9) . . . . ?
C25 C51 C52 C53 176.6(5) . . . . ?
C51 C52 C53 C54 -1.3(10) . . . . ?
C52 C53 C54 C55 1.0(11) . . . . ?
C52 C53 C54 O1A -178.7(6) . . . . ?
C52 C53 C54 O1B 174(3) . . . . ?
C53 C54 C55 C56 -0.6(11) . . . . ?
O1A C54 C55 C56 179.0(7) . . . . ?
O1B C54 C55 C56 -176.9(14) . . . . ?
C52 C51 C56 C55 -0.9(9) . . . . ?
C25 C51 C56 C55 -176.2(5) . . . . ?
C54 C55 C56 C51 0.6(10) . . . . ?
C53 C54 O1A C58A -176.4(8) . . . . ?
C55 C54 O1A C58A 3.9(13) . . . . ?
C54 O1A C58A C59A 178.4(8) . . . . ?
O1A C58A C59A C60A -58.0(13) . . . . ?
C58A C59A C60A C61A -77.8(12) . . . . ?
C59A C60A C61A C62A -169.5(11) . . . . ?
C60A C61A C62A C63A 137.3(17) . . . . ?
C61A C62A C63A C57A 158.3(16) . . . . ?
C64A C57A C63A C62A -39(2) . . . . ?
C53 C54 O1B C58B 8(4) . . . . ?
C55 C54 O1B C58B -178(2) . . . . ?
C54 O1B C58B C59B 170(2) . . . . ?
O1B C58B C59B C60B 69(3) . . . . ?
C58B C59B C60B C61B 99(3) . . . . ?
C59B C60B C61B C62B -167(7) . . . . ?
C60B C61B C62B C63B 25(13) . . . . ?
C64B C57B C63B C62B -69(7) . . . . ?
C61B C62B C63B C57B -33(11) . . . . ?
C4 C50 C65 C66 -138.9(6) . . . . ?
C49 C50 C65 C66 93.3(6) . . . . ?
C40 C50 C65 C66 -15.3(8) . . . . ?
C4 C50 C65 C70 45.6(7) . . . . ?
C49 C50 C65 C70 -82.2(6) . . . . ?
C40 C50 C65 C70 169.2(5) . . . . ?
C70 C65 C66 C67 -1.0(9) . . . . ?
C50 C65 C66 C67 -176.5(5) . . . . ?
C65 C66 C67 C68 0.1(10) . . . . ?
C66 C67 C68 C69 1.4(11) . . . . ?
C66 C67 C68 O2B 176.2(16) . . . . ?
C66 C67 C68 O2A -179.1(12) . . . . ?
O2B C68 C69 C70 -175(2) . . . . ?
C67 C68 C69 C70 -1.9(11) . . . . ?
O2A C68 C69 C70 178.5(10) . . . . ?
C68 C69 C70 C65 1.0(10) . . . . ?
C66 C65 C70 C69 0.5(9) . . . . ?
C50 C65 C70 C69 176.1(6) . . . . ?
C69 C68 O2A C72A -177.6(13) . . . . ?
C67 C68 O2A C72A 3(2) . . . . ?
C68 O2A C72A C73A 175.0(12) . . . . ?
O2A C72A C73A C74A -61.3(17) . . . . ?
C72A C73A C74A C75A 178.3(14) . . . . ?
C73A C74A C75A C76A -159.7(14) . . . . ?
C74A C75A C76A C77A 171.4(13) . . . . ?
C75A C76A C77A C71A -180(2) . . . . ?
C76A C77A C71A C78A 17(8) . . . . ?
C69 C68 O2B C72B -146(4) . . . . ?
C67 C68 O2B C72B 40(5) . . . . ?
C68 O2B C72B C73B 137(4) . . . . ?
O2B C72B C73B C74B -97(4) . . . . ?
C77B C76B C75B C74B -110(4) . . . . ?
C76B C75B C74B C73B -10(8) . . . . ?
C72B C73B C74B C75B 174(4) . . . . ?
C75B C76B C77B C71B 143(6) . . . . ?
C76B C77B C71B C78B 42(13) . . . . ?
